data_7714293
loop_
_publ_author_name
'Guo, Hui'
'Hong, Dongjing'
'Cui, Peng'

_publ_section_title
;
 Tripodal tris(siloxide) Ligand Supported Trivalent Rare-earth Metal
 Complexes and Redox Reactivity
;
_journal_name_full 'Dalton Transactions'
_journal_paper_doi 10.1039/D3DT02519E
_journal_year 2023
_chemical_formula_moiety 'C72 H69 O6 Si3 Y, 2[C7H8]'
_chemical_formula_sum 'C72 H69 O6 Si3 Y'
_chemical_formula_weight 1203.45
_space_group_crystal_system triclinic
_space_group_IT_number 2
_space_group_name_Hall '-P 1'
_space_group_name_H-M_alt 'P -1'
_atom_sites_solution_hydrogens geom
_audit_creation_date 2023-07-14
_audit_creation_method
;
Olex2 1.5
(compiled 2022.04.07 svn.rca3783a0 for OlexSys, GUI svn.r6498)
;
_audit_update_record
;
2023-07-14 deposited with the CCDC.	2023-10-17 downloaded from the CCDC.
;
_cell_angle_alpha 106.098(2)
_cell_angle_beta 99.033(2)
_cell_angle_gamma 93.239(2)
_cell_formula_units_Z 2
_cell_length_a 11.3274(9)
_cell_length_b 14.4251(11)
_cell_length_c 24.4081(17)
_cell_measurement_reflns_used 9930
_cell_measurement_temperature 300.00
_cell_measurement_theta_max 27.162
_cell_measurement_theta_min 2.632
_cell_volume 3763.3(5)
_computing_cell_refinement 'SAINT v8.37A (Bruker, 2015)'
_computing_data_collection 'Bruker D8 Venture diffractrometer'
_computing_data_reduction 'SAINT v8.37A (Bruker, 2015)'
_computing_molecular_graphics 'Olex2 1.5 (Dolomanov et al., 2009)'
_computing_publication_material 'Olex2 1.5 (Dolomanov et al., 2009)'
_computing_structure_refinement 'SHELXL 2019/2 (Sheldrick, 2015)'
_computing_structure_solution 'SHELXT 2014/5 (Sheldrick, 2014)'
_diffrn_ambient_temperature 300.00
_diffrn_detector 'CCD area detector'
_diffrn_measured_fraction_theta_full 0.998
_diffrn_measured_fraction_theta_max 0.998
_diffrn_measurement_device 'three-circle diffractometer'
_diffrn_measurement_device_type 'Bruker D8 Venture 300K'
_diffrn_measurement_method 'phi and omega scans'
_diffrn_radiation_monochromator graphite
_diffrn_radiation_probe x-ray
_diffrn_radiation_type MoK\a
_diffrn_radiation_wavelength 0.71073
_diffrn_reflns_av_R_equivalents 0.1660
_diffrn_reflns_av_unetI/netI 0.0722
_diffrn_reflns_Laue_measured_fraction_full 0.998
_diffrn_reflns_Laue_measured_fraction_max 0.998
_diffrn_reflns_limit_h_max 13
_diffrn_reflns_limit_h_min -13
_diffrn_reflns_limit_k_max 17
_diffrn_reflns_limit_k_min -17
_diffrn_reflns_limit_l_max 28
_diffrn_reflns_limit_l_min -29
_diffrn_reflns_number 141216
_diffrn_reflns_point_group_measured_fraction_full 0.998
_diffrn_reflns_point_group_measured_fraction_max 0.998
_diffrn_reflns_theta_full 25.000
_diffrn_reflns_theta_max 25.000
_diffrn_reflns_theta_min 2.559
_diffrn_source 'sealed X-ray tube'
_diffrn_source_target Mo
_exptl_absorpt_coefficient_mu 0.866
_exptl_absorpt_correction_T_max 0.7456
_exptl_absorpt_correction_T_min 0.5629
_exptl_absorpt_correction_type multi-scan
_exptl_absorpt_process_details
;
SADABS-2016/2 (Bruker,2016/2) was used for absorption correction.
wR2(int) was 0.0885 before and 0.0744 after correction.
The Ratio of minimum to maximum transmission is 0.7550.
The \l/2 correction factor is Not present.
;
_exptl_crystal_colour 'clear light colourless'
_exptl_crystal_colour_lustre clear
_exptl_crystal_colour_modifier light
_exptl_crystal_colour_primary colourless
_exptl_crystal_density_diffrn 1.062
_exptl_crystal_description block
_exptl_crystal_F_000 1260
_exptl_crystal_size_max 0.16
_exptl_crystal_size_mid 0.15
_exptl_crystal_size_min 0.13
_refine_diff_density_max 0.540
_refine_diff_density_min -0.314
_refine_diff_density_rms 0.064
_refine_ls_extinction_method none
_refine_ls_goodness_of_fit_ref 1.024
_refine_ls_hydrogen_treatment constr
_refine_ls_matrix_type full
_refine_ls_number_parameters 813
_refine_ls_number_reflns 13253
_refine_ls_number_restraints 452
_refine_ls_restrained_S_all 1.035
_refine_ls_R_factor_all 0.1066
_refine_ls_R_factor_gt 0.0622
_refine_ls_shift/su_max 0.001
_refine_ls_shift/su_mean 0.000
_refine_ls_structure_factor_coef Fsqd
_refine_ls_weighting_details 'w=1/[\s^2^(Fo^2^)+(0.0660P)^2^+5.7240P] where P=(Fo^2^+2Fc^2^)/3'
_refine_ls_weighting_scheme calc
_refine_ls_wR_factor_gt 0.1423
_refine_ls_wR_factor_ref 0.1707
_reflns_Friedel_coverage 0.000
_reflns_number_gt 8642
_reflns_number_total 13253
_reflns_threshold_expression 'I > 2\s(I)'
_cod_data_source_file d3dt02519e2.cif
_cod_data_source_block 4
_cod_database_code 7714293
_shelx_shelxl_version_number 2019/2
_shelx_space_group_comment
;
The symmetry employed for this shelxl refinement is uniquely defined
by the following loop, which should always be used as a source of
symmetry information in preference to the above space-group names.
They are only intended as comments.
;
_shelx_estimated_absorpt_t_max 0.896
_shelx_estimated_absorpt_t_min 0.874
_olex2_refinement_description
;
1. Fixed Uiso
 At 1.2 times of:
  All C(H) groups, All C(H,H) groups
2. Restrained distances
 O4-C61A = O4-C61 = O4-C64 = O4-C64A
 1.43 with sigma of 0.01
 C64-C63 = C64A-C63A = C63-C62 = C63A-C62A = C62A-C61A = C62-C61
 1.54 with sigma of 0.01
 C66-C65 = C68A-C67A = C68-C67 = C67-C66 = C67A-C66A = C66A-C65A
 1.54 with sigma of 0.01
 O5-C68 = O5-C68A = O5-C65A = O5-C65
 1.43 with sigma of 0.01
 C62-C64 = C63-C61 = C61A-C63A = C62A-C64A
 2.515 with sigma of 0.02
 C64A-C61A = C61-C64
 2.336 with sigma of 0.02
 C65-C67 = C68-C66 = C68A-C66A = C65A-C67A
 2.515 with sigma of 0.02
 C65-C68 = C68A-C65A
 2.336 with sigma of 0.02
3. Uiso/Uaniso restraints and constraints
C62 \\sim C63 \\sim C64 \\sim C62A \\sim C63A \\sim C64A \\sim C61 \\sim C61A:
within 2A with sigma of 0.01 and sigma for terminal atoms of 0.02 within 2A
C65 \\sim C66 \\sim C67 \\sim C68 \\sim C65A \\sim C66A \\sim C67A \\sim C68A:
within 2A with sigma of 0.01 and sigma for terminal atoms of 0.02 within 2A
Uanis(C62) \\sim Ueq, Uanis(C63) \\sim Ueq, Uanis(C64) \\sim Ueq, Uanis(C61)
\\sim Ueq, Uanis(C65) \\sim Ueq, Uanis(C66) \\sim Ueq, Uanis(C67) \\sim Ueq,
Uanis(C68) \\sim Ueq, Uanis(C69) \\sim Ueq, Uanis(C70) \\sim Ueq, Uanis(C71)
\\sim Ueq, Uanis(C72) \\sim Ueq: with sigma of 0.01 and sigma for terminal
atoms of 0.02
Uanis(C49) \\sim Ueq, Uanis(C50) \\sim Ueq, Uanis(C51) \\sim Ueq, Uanis(C52)
\\sim Ueq, Uanis(C53) \\sim Ueq, Uanis(C54) \\sim Ueq: with sigma of 0.01 and
sigma for terminal atoms of 0.02
4. Rigid body (RIGU) restrains
 C64, C63, C62, O4, C61
 with sigma for 1-2 distances of 0.01 and sigma for 1-3 distances of 0.02
 C64A, C63A, C62A, O4, C61A
 with sigma for 1-2 distances of 0.01 and sigma for 1-3 distances of 0.02
 C66A, C65A, O5, C67A, C68A
 with sigma for 1-2 distances of 0.01 and sigma for 1-3 distances of 0.02
 C66, C65, O5, C67, C68
 with sigma for 1-2 distances of 0.01 and sigma for 1-3 distances of 0.02
5. Others
 Sof(C61A)=Sof(H61C)=Sof(H61D)=Sof(C62A)=Sof(H62C)=Sof(H62D)=Sof(C63A)=
 Sof(H63C)=Sof(H63D)=Sof(C64A)=Sof(H64C)=Sof(H64D)=1-FVAR(1)
 Sof(C61)=Sof(H61A)=Sof(H61B)=Sof(C62)=Sof(H62A)=Sof(H62B)=Sof(C63)=Sof(H63A)=
 Sof(H63B)=Sof(C64)=Sof(H64A)=Sof(H64B)=FVAR(1)
 Sof(C65A)=Sof(H65C)=Sof(H65D)=Sof(C66A)=Sof(H66C)=Sof(H66D)=Sof(C67A)=
 Sof(H67C)=Sof(H67D)=Sof(C68A)=Sof(H68C)=Sof(H68D)=1-FVAR(2)
 Sof(C65)=Sof(H65A)=Sof(H65B)=Sof(C66)=Sof(H66A)=Sof(H66B)=Sof(C67)=Sof(H67A)=
 Sof(H67B)=Sof(C68)=Sof(H68A)=Sof(H68B)=FVAR(2)
6.a Secondary CH2 refined with riding coordinates:
 C61(H61A,H61B), C62(H62A,H62B), C63(H63A,H63B), C64(H64A,H64B), C65(H65A,
 H65B), C66(H66A,H66B), C67(H67A,H67B), C68(H68A,H68B), C69(H69A,H69B),
 C70(H70A,H70B), C71(H71A,H71B), C72(H72A,H72B), C61A(H61C,H61D), C62A(H62C,
 H62D), C63A(H63C,H63D), C64A(H64C,H64D), C65A(H65C,H65D), C66A(H66C,H66D),
 C67A(H67C,H67D), C68A(H68C,H68D)
6.b Aromatic/amide H refined with riding coordinates:
 C2(H2), C4(H4), C6(H6), C8(H8), C9(H9), C10(H10), C11(H11), C14(H14),
 C15(H15), C16(H16), C17(H17), C18(H18), C20(H20), C21(H21), C22(H22), C23(H23),
  C24(H24), C26(H26), C27(H27), C28(H28), C29(H29), C32(H32), C33(H33),
 C34(H34), C35(H35), C36(H36), C38(H38), C39(H39), C40(H40), C41(H41), C42(H42),
  C44(H44), C45(H45), C46(H46), C47(H47), C50(H50), C51(H51), C52(H52),
 C53(H53), C54(H54), C56(H56), C57(H57), C58(H58), C59(H59), C60(H60)
;
_smtbx_masks_special_details
;
A solvent mask was calculated and 186 electrons were 
found in a volume of 918\%A^3^ in 1 void per unit cell. 
This is consistent with the presence of 
2[C7H8] per Asymmetric Unit 
which account for 200 electrons 
per unit cell.
;
_smtbx_masks_void_probe_radius 1.2
_smtbx_masks_void_truncation_radius 1.2
_olex2_submission_special_instructions 'No special instructions were received'

loop_
_space_group_symop_operation_xyz
'x, y, z'
'-x, -y, -z'

loop_
_atom_site_label
_atom_site_type_symbol
_atom_site_fract_x
_atom_site_fract_y
_atom_site_fract_z
_atom_site_U_iso_or_equiv
_atom_site_adp_type
_atom_site_occupancy
_atom_site_site_symmetry_order
_atom_site_calc_flag
_atom_site_refinement_flags_posn
_atom_site_refinement_flags_adp
_atom_site_refinement_flags_occupancy
_atom_site_disorder_assembly
_atom_site_disorder_group
Y1 Y 0.40508(4) 0.45581(3) 0.74060(2) 0.03838(14) Uani 1 1 d . . . . .
Si1 Si 0.23710(12) 0.65159(9) 0.81552(6) 0.0433(3) Uani 1 1 d . . . . .
Si2 Si 0.30025(11) 0.25410(10) 0.79357(5) 0.0418(3) Uani 1 1 d . . . . .
Si3 Si 0.27004(12) 0.37602(10) 0.58430(5) 0.0430(3) Uani 1 1 d . . . . .
O1 O 0.3120(3) 0.5696(2) 0.78285(13) 0.0475(8) Uani 1 1 d . . . . .
O2 O 0.3411(3) 0.3426(2) 0.77117(13) 0.0454(8) Uani 1 1 d . . . . .
O3 O 0.3233(3) 0.4088(2) 0.65178(12) 0.0471(8) Uani 1 1 d . . . . .
O4 O 0.5309(3) 0.5831(3) 0.71871(17) 0.0712(11) Uani 1 1 d D . . . .
O5 O 0.5645(3) 0.5070(3) 0.82884(15) 0.0658(10) Uani 1 1 d D . . . .
O6 O 0.5743(3) 0.3679(3) 0.71113(16) 0.0585(9) Uani 1 1 d . . . . .
C1 C 0.0395(4) 0.4906(3) 0.71640(19) 0.0405(10) Uani 1 1 d . . . . .
C2 C 0.0406(4) 0.4525(3) 0.76284(19) 0.0425(11) Uani 1 1 d . . . . .
H2 H 0.030870 0.492815 0.798523 0.051 Uiso 1 1 calc R U . . .
C3 C 0.0558(4) 0.3559(3) 0.75725(18) 0.0383(10) Uani 1 1 d . . . . .
C4 C 0.0615(4) 0.2956(3) 0.70286(19) 0.0398(10) Uani 1 1 d . . . . .
H4 H 0.068300 0.230088 0.698450 0.048 Uiso 1 1 calc R U . . .
C5 C 0.0574(4) 0.3292(3) 0.65495(18) 0.0366(10) Uani 1 1 d . . . . .
C6 C 0.0466(4) 0.4272(3) 0.66215(19) 0.0401(11) Uani 1 1 d . . . . .
H6 H 0.044020 0.451129 0.630369 0.048 Uiso 1 1 calc R U . . .
C7 C 0.0263(4) 0.5962(4) 0.7224(2) 0.0460(11) Uani 1 1 d . . . . .
C8 C -0.0633(5) 0.6187(4) 0.6826(3) 0.0678(16) Uani 1 1 d . . . . .
H8 H -0.110837 0.568455 0.653683 0.081 Uiso 1 1 calc R U . . .
C9 C -0.0823(6) 0.7130(5) 0.6854(3) 0.0810(19) Uani 1 1 d . . . . .
H9 H -0.141588 0.726350 0.658495 0.097 Uiso 1 1 calc R U . . .
C10 C -0.0131(6) 0.7874(5) 0.7282(3) 0.0819(19) Uani 1 1 d . . . . .
H10 H -0.026295 0.851387 0.730810 0.098 Uiso 1 1 calc R U . . .
C11 C 0.0766(5) 0.7672(4) 0.7677(3) 0.0639(15) Uani 1 1 d . . . . .
H11 H 0.122138 0.818539 0.796607 0.077 Uiso 1 1 calc R U . . .
C12 C 0.1013(4) 0.6716(3) 0.7657(2) 0.0444(11) Uani 1 1 d . . . . .
C13 C 0.3361(4) 0.7705(4) 0.8478(2) 0.0513(12) Uani 1 1 d . . . . .
C14 C 0.3709(6) 0.8289(4) 0.8150(3) 0.0743(17) Uani 1 1 d . . . . .
H14 H 0.339357 0.811976 0.775601 0.089 Uiso 1 1 calc R U . . .
C15 C 0.4517(7) 0.9119(5) 0.8398(4) 0.094(2) Uani 1 1 d . . . . .
H15 H 0.472382 0.950439 0.817194 0.113 Uiso 1 1 calc R U . . .
C16 C 0.5003(8) 0.9366(6) 0.8972(4) 0.110(3) Uani 1 1 d . . . . .
H16 H 0.554682 0.991850 0.913746 0.132 Uiso 1 1 calc R U . . .
C17 C 0.4695(7) 0.8808(5) 0.9305(3) 0.099(2) Uani 1 1 d . . . . .
H17 H 0.503155 0.897671 0.969633 0.118 Uiso 1 1 calc R U . . .
C18 C 0.3886(6) 0.7994(4) 0.9062(3) 0.0711(16) Uani 1 1 d . . . . .
H18 H 0.368262 0.762355 0.929671 0.085 Uiso 1 1 calc R U . . .
C19 C 0.1831(4) 0.6239(4) 0.87912(19) 0.0474(12) Uani 1 1 d . . . . .
C20 C 0.1074(5) 0.6821(4) 0.9090(2) 0.0637(15) Uani 1 1 d . . . . .
H20 H 0.084557 0.736390 0.898248 0.076 Uiso 1 1 calc R U . . .
C21 C 0.0650(6) 0.6602(6) 0.9550(3) 0.084(2) Uani 1 1 d . . . . .
H21 H 0.014609 0.700301 0.974838 0.101 Uiso 1 1 calc R U . . .
C22 C 0.0965(7) 0.5808(6) 0.9712(3) 0.086(2) Uani 1 1 d . . . . .
H22 H 0.067226 0.566254 1.001740 0.104 Uiso 1 1 calc R U . . .
C23 C 0.1712(6) 0.5228(5) 0.9424(2) 0.0756(18) Uani 1 1 d . . . . .
H23 H 0.193521 0.468735 0.953645 0.091 Uiso 1 1 calc R U . . .
C24 C 0.2136(5) 0.5429(4) 0.8973(2) 0.0579(14) Uani 1 1 d . . . . .
H24 H 0.264172 0.501999 0.878128 0.069 Uiso 1 1 calc R U . . .
C25 C 0.0594(4) 0.3163(3) 0.80759(19) 0.0428(11) Uani 1 1 d . . . . .
C26 C -0.0383(5) 0.3245(4) 0.8364(2) 0.0548(13) Uani 1 1 d . . . . .
H26 H -0.100987 0.358041 0.825228 0.066 Uiso 1 1 calc R U . . .
C27 C -0.0446(5) 0.2842(4) 0.8811(2) 0.0644(15) Uani 1 1 d . . . . .
H27 H -0.110673 0.291028 0.899583 0.077 Uiso 1 1 calc R U . . .
C28 C 0.0474(5) 0.2337(5) 0.8983(2) 0.0676(16) Uani 1 1 d . . . . .
H28 H 0.043031 0.205071 0.927783 0.081 Uiso 1 1 calc R U . . .
C29 C 0.1470(5) 0.2265(4) 0.8707(2) 0.0589(14) Uani 1 1 d . . . . .
H29 H 0.209623 0.193660 0.882882 0.071 Uiso 1 1 calc R U . . .
C30 C 0.1563(4) 0.2673(3) 0.82465(19) 0.0425(11) Uani 1 1 d . . . . .
C31 C 0.4225(4) 0.2444(4) 0.8536(2) 0.0498(12) Uani 1 1 d . . . . .
C32 C 0.4379(6) 0.3079(5) 0.9097(2) 0.0755(18) Uani 1 1 d . . . . .
H32 H 0.380793 0.350669 0.919162 0.091 Uiso 1 1 calc R U . . .
C33 C 0.5362(7) 0.3086(6) 0.9517(3) 0.097(2) Uani 1 1 d . . . . .
H33 H 0.543908 0.351543 0.988639 0.117 Uiso 1 1 calc R U . . .
C34 C 0.6213(6) 0.2475(6) 0.9393(3) 0.084(2) Uani 1 1 d . . . . .
H34 H 0.686686 0.248064 0.967734 0.101 Uiso 1 1 calc R U . . .
C35 C 0.6106(5) 0.1851(5) 0.8850(3) 0.0794(19) Uani 1 1 d . . . . .
H35 H 0.669424 0.143833 0.876168 0.095 Uiso 1 1 calc R U . . .
C36 C 0.5114(5) 0.1831(4) 0.8425(2) 0.0606(14) Uani 1 1 d . . . . .
H36 H 0.504827 0.139447 0.805757 0.073 Uiso 1 1 calc R U . . .
C37 C 0.2778(4) 0.1362(4) 0.7339(2) 0.0458(11) Uani 1 1 d . . . . .
C38 C 0.2589(5) 0.0458(4) 0.7426(2) 0.0602(14) Uani 1 1 d . . . . .
H38 H 0.260051 0.042547 0.780236 0.072 Uiso 1 1 calc R U . . .
C39 C 0.2385(6) -0.0393(4) 0.6978(3) 0.0750(17) Uani 1 1 d . . . . .
H39 H 0.227373 -0.098580 0.705419 0.090 Uiso 1 1 calc R U . . .
C40 C 0.2347(6) -0.0362(5) 0.6421(3) 0.0782(18) Uani 1 1 d . . . . .
H40 H 0.220120 -0.093415 0.611735 0.094 Uiso 1 1 calc R U . . .
C41 C 0.2524(6) 0.0512(5) 0.6307(2) 0.0751(17) Uani 1 1 d . . . . .
H41 H 0.248896 0.053515 0.592755 0.090 Uiso 1 1 calc R U . . .
C42 C 0.2755(5) 0.1359(4) 0.6764(2) 0.0563(13) Uani 1 1 d . . . . .
H42 H 0.289983 0.194591 0.668591 0.068 Uiso 1 1 calc R U . . .
C43 C 0.0548(4) 0.2620(3) 0.59580(18) 0.0393(10) Uani 1 1 d . . . . .
C44 C -0.0332(5) 0.1839(4) 0.5750(2) 0.0528(12) Uani 1 1 d . . . . .
H44 H -0.085075 0.172867 0.599036 0.063 Uiso 1 1 calc R U . . .
C45 C -0.0460(5) 0.1226(4) 0.5201(2) 0.0628(14) Uani 1 1 d . . . . .
H45 H -0.106823 0.071403 0.506887 0.075 Uiso 1 1 calc R U . . .
C46 C 0.0310(5) 0.1368(4) 0.4846(2) 0.0642(15) Uani 1 1 d . . . . .
H46 H 0.021773 0.095836 0.447003 0.077 Uiso 1 1 calc R U . . .
C47 C 0.1232(5) 0.2124(4) 0.5047(2) 0.0571(13) Uani 1 1 d . . . . .
H47 H 0.176260 0.220203 0.480511 0.069 Uiso 1 1 calc R U . . .
C48 C 0.1380(4) 0.2775(3) 0.56097(18) 0.0415(11) Uani 1 1 d . . . . .
C49 C 0.2198(4) 0.4822(4) 0.5608(2) 0.0528(13) Uani 1 1 d . U . . .
C50 C 0.2103(5) 0.5694(4) 0.6011(3) 0.0682(16) Uani 1 1 d . U . . .
H50 H 0.233534 0.575808 0.640327 0.082 Uiso 1 1 calc R U . . .
C51 C 0.1662(6) 0.6487(5) 0.5840(4) 0.089(2) Uani 1 1 d . U . . .
H51 H 0.160251 0.706484 0.611716 0.106 Uiso 1 1 calc R U . . .
C52 C 0.1324(6) 0.6399(6) 0.5263(4) 0.095(2) Uani 1 1 d . U . . .
H52 H 0.102482 0.691746 0.514951 0.114 Uiso 1 1 calc R U . . .
C53 C 0.1419(6) 0.5582(6) 0.4863(4) 0.097(2) Uani 1 1 d . U . . .
H53 H 0.120557 0.554111 0.447276 0.116 Uiso 1 1 calc R U . . .
C54 C 0.1837(5) 0.4778(5) 0.5021(3) 0.0766(18) Uani 1 1 d . U . . .
H54 H 0.187710 0.420750 0.473379 0.092 Uiso 1 1 calc R U . . .
C55 C 0.3892(4) 0.3222(4) 0.5429(2) 0.0516(12) Uani 1 1 d . . . . .
C56 C 0.4223(5) 0.2329(5) 0.5441(3) 0.0704(16) Uani 1 1 d . . . . .
H56 H 0.380640 0.197690 0.563001 0.084 Uiso 1 1 calc R U . . .
C57 C 0.5164(6) 0.1924(6) 0.5181(3) 0.093(2) Uani 1 1 d . . . . .
H57 H 0.533710 0.129970 0.517727 0.112 Uiso 1 1 calc R U . . .
C58 C 0.5815(7) 0.2455(7) 0.4935(3) 0.104(3) Uani 1 1 d . . . . .
H58 H 0.647451 0.220879 0.478317 0.124 Uiso 1 1 calc R U . . .
C59 C 0.5522(7) 0.3354(6) 0.4905(3) 0.097(2) Uani 1 1 d . . . . .
H59 H 0.595413 0.370697 0.472225 0.116 Uiso 1 1 calc R U . . .
C60 C 0.4565(5) 0.3722(5) 0.5155(2) 0.0702(16) Uani 1 1 d . . . . .
H60 H 0.436732 0.433144 0.513816 0.084 Uiso 1 1 calc R U . . .
C61 C 0.536(4) 0.5816(16) 0.6601(5) 0.115(4) Uani 0.341(16) 1 d D U P A 1
H61A H 0.455577 0.574441 0.637897 0.138 Uiso 0.341(16) 1 calc R U P A 1
H61B H 0.577231 0.527177 0.641944 0.138 Uiso 0.341(16) 1 calc R U P A 1
C62 C 0.604(3) 0.6769(18) 0.6609(9) 0.111(3) Uani 0.341(16) 1 d D U P A 1
H62A H 0.566222 0.701621 0.630177 0.133 Uiso 0.341(16) 1 calc R U P A 1
H62B H 0.687198 0.668557 0.656910 0.133 Uiso 0.341(16) 1 calc R U P A 1
C63 C 0.597(3) 0.7458(13) 0.7216(11) 0.110(3) Uani 0.341(16) 1 d D U P A 1
H63A H 0.668542 0.791104 0.737346 0.132 Uiso 0.341(16) 1 calc R U P A 1
H63B H 0.527075 0.781843 0.719737 0.132 Uiso 0.341(16) 1 calc R U P A 1
C64 C 0.585(4) 0.6745(14) 0.7583(7) 0.103(4) Uani 0.341(16) 1 d D U P A 1
H64A H 0.663245 0.667457 0.778356 0.123 Uiso 0.341(16) 1 calc R U P A 1
H64B H 0.534666 0.698430 0.786923 0.123 Uiso 0.341(16) 1 calc R U P A 1
C65 C 0.544(2) 0.586(2) 0.8759(11) 0.095(4) Uani 0.250(15) 1 d D U P B 1
H65A H 0.482171 0.565458 0.894342 0.114 Uiso 0.250(15) 1 calc R U P B 1
H65B H 0.518571 0.639294 0.861494 0.114 Uiso 0.250(15) 1 calc R U P B 1
C66 C 0.662(2) 0.619(3) 0.9197(10) 0.097(3) Uani 0.250(15) 1 d D U P B 1
H66A H 0.685630 0.687764 0.926604 0.116 Uiso 0.250(15) 1 calc R U P B 1
H66B H 0.654423 0.607433 0.956221 0.116 Uiso 0.250(15) 1 calc R U P B 1
C67 C 0.7555(19) 0.558(3) 0.8916(11) 0.098(3) Uani 0.250(15) 1 d D U P B 1
H67A H 0.782874 0.514549 0.913621 0.117 Uiso 0.250(15) 1 calc R U P B 1
H67B H 0.824323 0.599828 0.889882 0.117 Uiso 0.250(15) 1 calc R U P B 1
C68 C 0.6914(10) 0.501(3) 0.8303(10) 0.096(4) Uani 0.250(15) 1 d D U P B 1
H68A H 0.718606 0.528254 0.801847 0.115 Uiso 0.250(15) 1 calc R U P B 1
H68B H 0.708387 0.433649 0.821786 0.115 Uiso 0.250(15) 1 calc R U P B 1
C69 C 0.5838(7) 0.2683(5) 0.7070(4) 0.094(2) Uani 1 1 d . U . . .
H69A H 0.513912 0.228380 0.681545 0.113 Uiso 1 1 calc R U . . .
H69B H 0.588987 0.258238 0.744957 0.113 Uiso 1 1 calc R U . . .
C70 C 0.6911(8) 0.2430(7) 0.6841(4) 0.127(3) Uani 1 1 d . U . . .
H70A H 0.752933 0.235725 0.714470 0.153 Uiso 1 1 calc R U . . .
H70B H 0.674152 0.181804 0.653635 0.153 Uiso 1 1 calc R U . . .
C71 C 0.7323(6) 0.3174(6) 0.6614(4) 0.101(2) Uani 1 1 d . U . . .
H71A H 0.727622 0.292482 0.619767 0.122 Uiso 1 1 calc R U . . .
H71B H 0.815128 0.341623 0.679096 0.122 Uiso 1 1 calc R U . . .
C72 C 0.6542(6) 0.3944(5) 0.6748(3) 0.093(2) Uani 1 1 d . U . . .
H72A H 0.607593 0.400885 0.639460 0.112 Uiso 1 1 calc R U . . .
H72B H 0.701810 0.455791 0.695437 0.112 Uiso 1 1 calc R U . . .
C61A C 0.5169(17) 0.6060(8) 0.6644(4) 0.109(3) Uani 0.659(16) 1 d D U P A 2
H61C H 0.436385 0.582917 0.642557 0.130 Uiso 0.659(16) 1 calc R U P A 2
H61D H 0.573906 0.574503 0.641475 0.130 Uiso 0.659(16) 1 calc R U P A 2
C62A C 0.5385(14) 0.7133(9) 0.6767(6) 0.115(3) Uani 0.659(16) 1 d D U P A 2
H62C H 0.464801 0.743696 0.680472 0.138 Uiso 0.659(16) 1 calc R U P A 2
H62D H 0.573827 0.730593 0.646645 0.138 Uiso 0.659(16) 1 calc R U P A 2
C63A C 0.6292(14) 0.7425(9) 0.7360(6) 0.112(3) Uani 0.659(16) 1 d D U P A 2
H63C H 0.711528 0.747233 0.729723 0.135 Uiso 0.659(16) 1 calc R U P A 2
H63D H 0.614090 0.804208 0.760852 0.135 Uiso 0.659(16) 1 calc R U P A 2
C64A C 0.6060(18) 0.6604(9) 0.7629(5) 0.104(3) Uani 0.659(16) 1 d D U P A 2
H64C H 0.681323 0.637811 0.776161 0.125 Uiso 0.659(16) 1 calc R U P A 2
H64D H 0.566117 0.683140 0.795836 0.125 Uiso 0.659(16) 1 calc R U P A 2
C65A C 0.5414(8) 0.5591(9) 0.8846(3) 0.090(3) Uani 0.750(15) 1 d D U P B 2
H65C H 0.472566 0.526300 0.893141 0.107 Uiso 0.750(15) 1 calc R U P B 2
H65D H 0.523077 0.623971 0.884460 0.107 Uiso 0.750(15) 1 calc R U P B 2
C66A C 0.6496(9) 0.5651(10) 0.9301(4) 0.102(3) Uani 0.750(15) 1 d D U P B 2
H66C H 0.686225 0.631584 0.946430 0.123 Uiso 0.750(15) 1 calc R U P B 2
H66D H 0.627568 0.541583 0.961012 0.123 Uiso 0.750(15) 1 calc R U P B 2
C67A C 0.7340(9) 0.5027(10) 0.8998(4) 0.099(3) Uani 0.750(15) 1 d D U P B 2
H67C H 0.805081 0.541733 0.898001 0.119 Uiso 0.750(15) 1 calc R U P B 2
H67D H 0.758448 0.455520 0.919755 0.119 Uiso 0.750(15) 1 calc R U P B 2
C68A C 0.6655(10) 0.4534(9) 0.8405(4) 0.100(3) Uani 0.750(15) 1 d D U P B 2
H68C H 0.717218 0.451082 0.812090 0.119 Uiso 0.750(15) 1 calc R U P B 2
H68D H 0.636720 0.387381 0.837783 0.119 Uiso 0.750(15) 1 calc R U P B 2

loop_
_atom_site_aniso_label
_atom_site_aniso_U_11
_atom_site_aniso_U_22
_atom_site_aniso_U_33
_atom_site_aniso_U_23
_atom_site_aniso_U_13
_atom_site_aniso_U_12
Y1 0.0361(2) 0.0434(3) 0.0356(2) 0.01094(19) 0.00640(17) 0.00682(19)
Si1 0.0500(8) 0.0385(7) 0.0422(7) 0.0101(6) 0.0119(6) 0.0097(6)
Si2 0.0414(7) 0.0486(8) 0.0393(7) 0.0181(6) 0.0081(5) 0.0075(6)
Si3 0.0437(7) 0.0520(8) 0.0334(7) 0.0119(6) 0.0084(5) 0.0050(6)
O1 0.052(2) 0.0432(19) 0.0460(18) 0.0084(15) 0.0092(15) 0.0143(15)
O2 0.0459(18) 0.050(2) 0.0464(18) 0.0208(15) 0.0123(14) 0.0079(15)
O3 0.0454(19) 0.057(2) 0.0363(17) 0.0109(15) 0.0071(14) 0.0018(16)
O4 0.068(3) 0.069(3) 0.077(3) 0.022(2) 0.018(2) -0.007(2)
O5 0.052(2) 0.076(3) 0.059(2) 0.009(2) -0.0046(17) 0.0182(19)
O6 0.050(2) 0.060(2) 0.071(2) 0.0193(19) 0.0212(18) 0.0119(17)
C1 0.033(2) 0.042(3) 0.045(3) 0.011(2) 0.0065(19) 0.008(2)
C2 0.037(2) 0.048(3) 0.037(2) 0.003(2) 0.0067(19) 0.005(2)
C3 0.029(2) 0.050(3) 0.035(2) 0.011(2) 0.0074(18) 0.005(2)
C4 0.034(2) 0.040(3) 0.044(3) 0.011(2) 0.0054(19) 0.002(2)
C5 0.029(2) 0.039(3) 0.038(2) 0.005(2) 0.0057(18) 0.0055(19)
C6 0.029(2) 0.055(3) 0.039(2) 0.018(2) 0.0047(18) 0.005(2)
C7 0.047(3) 0.051(3) 0.047(3) 0.018(2) 0.017(2) 0.020(2)
C8 0.057(3) 0.072(4) 0.070(4) 0.017(3) -0.004(3) 0.025(3)
C9 0.093(5) 0.072(4) 0.087(5) 0.035(4) 0.009(4) 0.044(4)
C10 0.101(5) 0.052(4) 0.102(5) 0.034(4) 0.017(4) 0.036(4)
C11 0.069(4) 0.048(3) 0.076(4) 0.018(3) 0.012(3) 0.021(3)
C12 0.050(3) 0.043(3) 0.043(3) 0.010(2) 0.014(2) 0.016(2)
C13 0.048(3) 0.044(3) 0.061(3) 0.013(3) 0.011(2) 0.011(2)
C14 0.073(4) 0.067(4) 0.089(5) 0.033(4) 0.014(3) 0.007(3)
C15 0.089(5) 0.065(5) 0.136(7) 0.043(5) 0.026(5) -0.009(4)
C16 0.109(6) 0.069(5) 0.130(7) 0.007(5) 0.007(6) -0.029(4)
C17 0.102(6) 0.076(5) 0.091(5) -0.002(4) -0.004(4) -0.016(4)
C18 0.079(4) 0.059(4) 0.066(4) 0.009(3) 0.007(3) -0.006(3)
C19 0.050(3) 0.050(3) 0.037(2) 0.010(2) 0.003(2) -0.003(2)
C20 0.074(4) 0.060(4) 0.060(3) 0.012(3) 0.027(3) 0.015(3)
C21 0.082(5) 0.103(6) 0.064(4) 0.011(4) 0.035(3) -0.002(4)
C22 0.091(5) 0.112(6) 0.055(4) 0.030(4) 0.014(4) -0.033(4)
C23 0.104(5) 0.072(4) 0.050(3) 0.025(3) 0.005(3) -0.013(4)
C24 0.068(4) 0.057(3) 0.044(3) 0.013(3) 0.000(3) 0.000(3)
C25 0.044(3) 0.045(3) 0.040(2) 0.011(2) 0.013(2) 0.001(2)
C26 0.048(3) 0.065(4) 0.058(3) 0.023(3) 0.020(2) 0.008(3)
C27 0.062(4) 0.082(4) 0.057(3) 0.022(3) 0.032(3) 0.006(3)
C28 0.075(4) 0.086(4) 0.054(3) 0.034(3) 0.023(3) 0.006(3)
C29 0.062(3) 0.073(4) 0.053(3) 0.032(3) 0.018(3) 0.011(3)
C30 0.043(3) 0.048(3) 0.040(3) 0.018(2) 0.011(2) 0.003(2)
C31 0.050(3) 0.054(3) 0.050(3) 0.022(2) 0.008(2) 0.007(2)
C32 0.070(4) 0.098(5) 0.054(3) 0.014(3) 0.007(3) 0.021(4)
C33 0.086(5) 0.153(7) 0.045(4) 0.027(4) -0.005(3) 0.008(5)
C34 0.066(4) 0.118(6) 0.066(4) 0.038(4) -0.012(3) 0.006(4)
C35 0.053(4) 0.089(5) 0.105(5) 0.050(4) -0.003(3) 0.015(3)
C36 0.057(3) 0.060(4) 0.062(3) 0.017(3) 0.004(3) 0.008(3)
C37 0.040(3) 0.051(3) 0.046(3) 0.015(2) 0.003(2) 0.005(2)
C38 0.071(4) 0.052(3) 0.060(3) 0.020(3) 0.011(3) 0.006(3)
C39 0.093(5) 0.048(4) 0.079(4) 0.014(3) 0.013(4) 0.000(3)
C40 0.082(5) 0.061(4) 0.071(4) -0.004(3) -0.002(3) 0.002(3)
C41 0.090(5) 0.082(5) 0.045(3) 0.009(3) 0.007(3) 0.006(4)
C42 0.060(3) 0.058(3) 0.049(3) 0.013(3) 0.008(2) 0.009(3)
C43 0.039(2) 0.040(3) 0.038(2) 0.010(2) 0.0063(19) 0.008(2)
C44 0.053(3) 0.053(3) 0.051(3) 0.012(3) 0.010(2) 0.004(3)
C45 0.060(3) 0.055(3) 0.062(4) 0.004(3) 0.003(3) -0.003(3)
C46 0.073(4) 0.063(4) 0.040(3) -0.004(3) -0.002(3) 0.006(3)
C47 0.062(3) 0.065(4) 0.038(3) 0.005(2) 0.010(2) 0.007(3)
C48 0.042(3) 0.045(3) 0.033(2) 0.006(2) 0.0013(19) 0.007(2)
C49 0.045(3) 0.063(3) 0.053(3) 0.022(3) 0.009(2) 0.001(2)
C50 0.066(4) 0.071(4) 0.076(4) 0.029(3) 0.020(3) 0.009(3)
C51 0.076(4) 0.070(4) 0.131(6) 0.033(4) 0.042(4) 0.021(3)
C52 0.070(4) 0.090(5) 0.141(6) 0.063(5) 0.005(4) 0.021(4)
C53 0.091(5) 0.108(5) 0.097(5) 0.058(4) -0.017(4) 0.010(4)
C54 0.076(4) 0.087(4) 0.068(4) 0.037(3) -0.008(3) 0.003(3)
C55 0.049(3) 0.062(3) 0.041(3) 0.010(2) 0.012(2) 0.004(3)
C56 0.070(4) 0.078(4) 0.070(4) 0.022(3) 0.026(3) 0.017(3)
C57 0.083(5) 0.091(5) 0.116(6) 0.028(5) 0.044(5) 0.028(4)
C58 0.079(5) 0.117(7) 0.107(6) 0.001(5) 0.047(4) 0.022(5)
C59 0.085(5) 0.112(6) 0.107(6) 0.029(5) 0.058(4) 0.016(5)
C60 0.067(4) 0.081(4) 0.068(4) 0.019(3) 0.033(3) 0.009(3)
C61 0.125(6) 0.109(6) 0.114(6) 0.044(5) 0.010(5) 0.001(6)
C62 0.123(6) 0.101(5) 0.113(5) 0.045(4) 0.015(5) -0.005(5)
C63 0.119(6) 0.097(5) 0.114(5) 0.040(4) 0.014(5) -0.007(5)
C64 0.112(7) 0.089(6) 0.108(6) 0.035(5) 0.015(5) -0.005(5)
C65 0.095(6) 0.109(7) 0.074(6) 0.019(5) 0.002(5) 0.024(5)
C66 0.095(5) 0.109(6) 0.077(5) 0.021(5) -0.006(4) 0.024(5)
C67 0.092(5) 0.107(6) 0.085(5) 0.024(5) -0.011(4) 0.027(5)
C68 0.087(6) 0.103(7) 0.088(6) 0.020(5) -0.004(5) 0.028(5)
C69 0.088(5) 0.077(4) 0.129(6) 0.035(4) 0.043(4) 0.015(4)
C70 0.125(6) 0.110(6) 0.167(7) 0.047(5) 0.058(5) 0.061(5)
C71 0.071(4) 0.119(6) 0.122(5) 0.028(5) 0.046(4) 0.025(4)
C72 0.084(4) 0.101(5) 0.114(5) 0.040(4) 0.051(4) 0.025(4)
C61A 0.126(7) 0.098(6) 0.110(5) 0.060(5) -0.002(5) -0.006(6)
C62A 0.130(6) 0.101(5) 0.118(5) 0.047(4) 0.012(5) -0.005(5)
C63A 0.124(6) 0.095(5) 0.117(5) 0.039(4) 0.018(5) -0.017(5)
C64A 0.115(7) 0.083(5) 0.111(5) 0.031(5) 0.010(5) -0.010(5)
C65A 0.084(4) 0.119(6) 0.057(4) 0.014(4) 0.001(4) 0.037(4)
C66A 0.101(4) 0.117(6) 0.074(4) 0.018(4) -0.018(4) 0.027(4)
C67A 0.092(4) 0.110(6) 0.083(4) 0.021(4) -0.018(4) 0.028(4)
C68A 0.093(5) 0.107(6) 0.086(5) 0.017(4) -0.013(4) 0.042(5)

loop_
_atom_type_symbol
_atom_type_description
_atom_type_scat_dispersion_real
_atom_type_scat_dispersion_imag
_atom_type_scat_source
C C 0.0033 0.0016 'International Tables Vol C Tables 4.2.6.8 and 6.1.1.4'
H H 0.0000 0.0000 'International Tables Vol C Tables 4.2.6.8 and 6.1.1.4'
O O 0.0106 0.0060 'International Tables Vol C Tables 4.2.6.8 and 6.1.1.4'
Si Si 0.0817 0.0704 'International Tables Vol C Tables 4.2.6.8 and 6.1.1.4'
Y Y -2.7962 3.5667 'International Tables Vol C Tables 4.2.6.8 and 6.1.1.4'

loop_
_geom_angle_atom_site_label_1
_geom_angle_atom_site_label_2
_geom_angle_atom_site_label_3
_geom_angle
_geom_angle_site_symmetry_1
_geom_angle_site_symmetry_3
_geom_angle_publ_flag
O1 Y1 O3 107.60(12) . . ?
O1 Y1 O4 86.32(13) . . ?
O1 Y1 O5 86.96(12) . . ?
O1 Y1 O6 159.10(13) . . ?
O2 Y1 O1 100.45(12) . . ?
O2 Y1 O3 101.98(12) . . ?
O2 Y1 O4 165.14(13) . . ?
O2 Y1 O5 88.41(13) . . ?
O2 Y1 O6 91.08(12) . . ?
O3 Y1 O4 88.33(13) . . ?
O3 Y1 O5 159.93(12) . . ?
O3 Y1 O6 86.67(12) . . ?
O4 Y1 O5 78.68(13) . . ?
O6 Y1 O4 78.74(13) . . ?
O6 Y1 O5 75.90(12) . . ?
O1 Si1 C12 112.52(19) . . ?
O1 Si1 C13 110.1(2) . . ?
O1 Si1 C19 112.8(2) . . ?
C13 Si1 C12 108.5(2) . . ?
C19 Si1 C12 107.7(2) . . ?
C19 Si1 C13 104.9(2) . . ?
O2 Si2 C30 114.34(19) . . ?
O2 Si2 C31 108.6(2) . . ?
O2 Si2 C37 111.25(19) . . ?
C31 Si2 C30 106.8(2) . . ?
C37 Si2 C30 107.5(2) . . ?
C37 Si2 C31 108.1(2) . . ?
O3 Si3 C48 114.58(19) . . ?
O3 Si3 C49 110.2(2) . . ?
O3 Si3 C55 109.4(2) . . ?
C49 Si3 C48 107.8(2) . . ?
C49 Si3 C55 109.6(2) . . ?
C55 Si3 C48 105.1(2) . . ?
Si1 O1 Y1 177.0(2) . . ?
Si2 O2 Y1 176.5(2) . . ?
Si3 O3 Y1 176.2(2) . . ?
C61 O4 Y1 121.4(9) . . ?
C64 O4 Y1 126.9(10) . . ?
C64 O4 C61 110.5(11) . . ?
C61A O4 Y1 125.6(6) . . ?
C64A O4 Y1 123.0(6) . . ?
C64A O4 C61A 109.5(7) . . ?
C65 O5 Y1 117.2(10) . . ?
C65 O5 C68 110.4(12) . . ?
C68 O5 Y1 126.0(9) . . ?
C65A O5 Y1 122.6(4) . . ?
C65A O5 C68A 105.5(6) . . ?
C68A O5 Y1 125.0(4) . . ?
C69 O6 Y1 124.7(3) . . ?
C69 O6 C72 106.8(5) . . ?
C72 O6 Y1 124.7(3) . . ?
C2 C1 C6 118.2(4) . . ?
C2 C1 C7 122.0(4) . . ?
C6 C1 C7 119.8(4) . . ?
C1 C2 H2 119.2 . . ?
C3 C2 C1 121.5(4) . . ?
C3 C2 H2 119.2 . . ?
C2 C3 C25 121.1(4) . . ?
C4 C3 C2 118.3(4) . . ?
C4 C3 C25 120.5(4) . . ?
C3 C4 H4 118.8 . . ?
C5 C4 C3 122.4(4) . . ?
C5 C4 H4 118.8 . . ?
C4 C5 C6 118.2(4) . . ?
C4 C5 C43 121.6(4) . . ?
C6 C5 C43 120.0(4) . . ?
C1 C6 H6 119.3 . . ?
C5 C6 C1 121.3(4) . . ?
C5 C6 H6 119.3 . . ?
C8 C7 C1 117.9(5) . . ?
C8 C7 C12 120.0(5) . . ?
C12 C7 C1 122.1(4) . . ?
C7 C8 H8 119.2 . . ?
C9 C8 C7 121.6(6) . . ?
C9 C8 H8 119.2 . . ?
C8 C9 H9 120.3 . . ?
C10 C9 C8 119.5(6) . . ?
C10 C9 H9 120.3 . . ?
C9 C10 H10 120.0 . . ?
C9 C10 C11 120.1(5) . . ?
C11 C10 H10 120.0 . . ?
C10 C11 H11 118.7 . . ?
C10 C11 C12 122.5(6) . . ?
C12 C11 H11 118.7 . . ?
C7 C12 Si1 124.1(3) . . ?
C11 C12 Si1 119.4(4) . . ?
C11 C12 C7 116.3(4) . . ?
C14 C13 Si1 123.5(4) . . ?
C18 C13 Si1 120.3(4) . . ?
C18 C13 C14 115.9(5) . . ?
C13 C14 H14 119.2 . . ?
C13 C14 C15 121.6(7) . . ?
C15 C14 H14 119.2 . . ?
C14 C15 H15 120.1 . . ?
C16 C15 C14 119.9(7) . . ?
C16 C15 H15 120.0 . . ?
C15 C16 H16 119.9 . . ?
C17 C16 C15 120.1(7) . . ?
C17 C16 H16 119.9 . . ?
C16 C17 H17 120.0 . . ?
C16 C17 C18 120.0(7) . . ?
C18 C17 H17 120.0 . . ?
C13 C18 H18 118.8 . . ?
C17 C18 C13 122.4(6) . . ?
C17 C18 H18 118.8 . . ?
C20 C19 Si1 120.6(4) . . ?
C20 C19 C24 116.8(5) . . ?
C24 C19 Si1 122.6(4) . . ?
C19 C20 H20 119.7 . . ?
C19 C20 C21 120.6(6) . . ?
C21 C20 H20 119.7 . . ?
C20 C21 H21 119.6 . . ?
C22 C21 C20 120.8(6) . . ?
C22 C21 H21 119.6 . . ?
C21 C22 H22 120.3 . . ?
C21 C22 C23 119.4(6) . . ?
C23 C22 H22 120.3 . . ?
C22 C23 H23 119.7 . . ?
C22 C23 C24 120.7(6) . . ?
C24 C23 H23 119.7 . . ?
C19 C24 H24 119.2 . . ?
C23 C24 C19 121.7(6) . . ?
C23 C24 H24 119.2 . . ?
C26 C25 C3 118.7(4) . . ?
C26 C25 C30 119.9(4) . . ?
C30 C25 C3 121.3(4) . . ?
C25 C26 H26 119.0 . . ?
C27 C26 C25 121.9(5) . . ?
C27 C26 H26 119.0 . . ?
C26 C27 H27 120.0 . . ?
C26 C27 C28 120.0(5) . . ?
C28 C27 H27 120.0 . . ?
C27 C28 H28 120.6 . . ?
C27 C28 C29 118.9(5) . . ?
C29 C28 H28 120.6 . . ?
C28 C29 H29 118.8 . . ?
C28 C29 C30 122.5(5) . . ?
C30 C29 H29 118.8 . . ?
C25 C30 Si2 126.2(3) . . ?
C25 C30 C29 116.8(4) . . ?
C29 C30 Si2 116.9(4) . . ?
C32 C31 Si2 121.7(4) . . ?
C36 C31 Si2 121.5(4) . . ?
C36 C31 C32 116.1(5) . . ?
C31 C32 H32 119.2 . . ?
C33 C32 C31 121.6(6) . . ?
C33 C32 H32 119.2 . . ?
C32 C33 H33 119.7 . . ?
C34 C33 C32 120.7(7) . . ?
C34 C33 H33 119.7 . . ?
C33 C34 H34 120.2 . . ?
C33 C34 C35 119.7(6) . . ?
C35 C34 H34 120.2 . . ?
C34 C35 H35 119.9 . . ?
C34 C35 C36 120.2(6) . . ?
C36 C35 H35 119.9 . . ?
C31 C36 C35 121.7(6) . . ?
C31 C36 H36 119.2 . . ?
C35 C36 H36 119.2 . . ?
C38 C37 Si2 123.8(4) . . ?
C38 C37 C42 115.7(5) . . ?
C42 C37 Si2 120.4(4) . . ?
C37 C38 H38 118.7 . . ?
C39 C38 C37 122.6(5) . . ?
C39 C38 H38 118.7 . . ?
C38 C39 H39 120.2 . . ?
C40 C39 C38 119.7(6) . . ?
C40 C39 H39 120.2 . . ?
C39 C40 H40 119.8 . . ?
C39 C40 C41 120.3(6) . . ?
C41 C40 H40 119.8 . . ?
C40 C41 H41 120.4 . . ?
C40 C41 C42 119.2(6) . . ?
C42 C41 H41 120.4 . . ?
C37 C42 H42 118.8 . . ?
C41 C42 C37 122.4(5) . . ?
C41 C42 H42 118.8 . . ?
C44 C43 C5 118.4(4) . . ?
C44 C43 C48 120.0(4) . . ?
C48 C43 C5 121.6(4) . . ?
C43 C44 H44 119.1 . . ?
C45 C44 C43 121.9(5) . . ?
C45 C44 H44 119.1 . . ?
C44 C45 H45 120.1 . . ?
C46 C45 C44 119.7(5) . . ?
C46 C45 H45 120.1 . . ?
C45 C46 H46 120.0 . . ?
C45 C46 C47 120.1(5) . . ?
C47 C46 H46 120.0 . . ?
C46 C47 H47 119.2 . . ?
C46 C47 C48 121.6(5) . . ?
C48 C47 H47 119.2 . . ?
C43 C48 Si3 125.6(3) . . ?
C47 C48 Si3 117.7(4) . . ?
C47 C48 C43 116.7(4) . . ?
C50 C49 Si3 121.0(4) . . ?
C50 C49 C54 116.1(5) . . ?
C54 C49 Si3 122.8(4) . . ?
C49 C50 H50 119.2 . . ?
C49 C50 C51 121.6(6) . . ?
C51 C50 H50 119.2 . . ?
C50 C51 H51 120.3 . . ?
C52 C51 C50 119.5(7) . . ?
C52 C51 H51 120.3 . . ?
C51 C52 H52 119.6 . . ?
C53 C52 C51 120.7(7) . . ?
C53 C52 H52 119.6 . . ?
C52 C53 H53 119.5 . . ?
C52 C53 C54 121.0(7) . . ?
C54 C53 H53 119.5 . . ?
C49 C54 H54 119.5 . . ?
C53 C54 C49 121.0(7) . . ?
C53 C54 H54 119.5 . . ?
C56 C55 Si3 120.0(4) . . ?
C56 C55 C60 116.0(5) . . ?
C60 C55 Si3 123.6(4) . . ?
C55 C56 H56 118.6 . . ?
C55 C56 C57 122.7(6) . . ?
C57 C56 H56 118.6 . . ?
C56 C57 H57 120.6 . . ?
C58 C57 C56 118.8(7) . . ?
C58 C57 H57 120.6 . . ?
C57 C58 H58 119.4 . . ?
C57 C58 C59 121.2(7) . . ?
C59 C58 H58 119.4 . . ?
C58 C59 H59 120.8 . . ?
C58 C59 C60 118.3(7) . . ?
C60 C59 H59 120.8 . . ?
C55 C60 C59 122.9(6) . . ?
C55 C60 H60 118.6 . . ?
C59 C60 H60 118.6 . . ?
O4 C61 H61A 110.0 . . ?
O4 C61 H61B 110.0 . . ?
O4 C61 C62 108.6(10) . . ?
H61A C61 H61B 108.4 . . ?
C62 C61 H61A 110.0 . . ?
C62 C61 H61B 110.0 . . ?
C61 C62 H62A 111.1 . . ?
C61 C62 H62B 111.1 . . ?
C61 C62 C63 103.2(10) . . ?
H62A C62 H62B 109.1 . . ?
C63 C62 H62A 111.1 . . ?
C63 C62 H62B 111.1 . . ?
C62 C63 H63A 111.2 . . ?
C62 C63 H63B 111.2 . . ?
H63A C63 H63B 109.1 . . ?
C64 C63 C62 102.9(11) . . ?
C64 C63 H63A 111.2 . . ?
C64 C63 H63B 111.2 . . ?
O4 C64 C63 106.7(11) . . ?
O4 C64 H64A 110.4 . . ?
O4 C64 H64B 110.4 . . ?
C63 C64 H64A 110.4 . . ?
C63 C64 H64B 110.4 . . ?
H64A C64 H64B 108.6 . . ?
O5 C65 H65A 110.0 . . ?
O5 C65 H65B 110.0 . . ?
O5 C65 C66 108.4(11) . . ?
H65A C65 H65B 108.4 . . ?
C66 C65 H65A 110.0 . . ?
C66 C65 H65B 110.0 . . ?
C65 C66 H66A 110.7 . . ?
C65 C66 H66B 110.7 . . ?
H66A C66 H66B 108.8 . . ?
C67 C66 C65 105.1(10) . . ?
C67 C66 H66A 110.7 . . ?
C67 C66 H66B 110.7 . . ?
C66 C67 H67A 110.5 . . ?
C66 C67 H67B 110.5 . . ?
C66 C67 C68 106.0(10) . . ?
H67A C67 H67B 108.7 . . ?
C68 C67 H67A 110.5 . . ?
C68 C67 H67B 110.5 . . ?
O5 C68 C67 107.0(11) . . ?
O5 C68 H68A 110.3 . . ?
O5 C68 H68B 110.3 . . ?
C67 C68 H68A 110.3 . . ?
C67 C68 H68B 110.3 . . ?
H68A C68 H68B 108.6 . . ?
O6 C69 H69A 110.3 . . ?
O6 C69 H69B 110.3 . . ?
O6 C69 C70 107.2(6) . . ?
H69A C69 H69B 108.5 . . ?
C70 C69 H69A 110.3 . . ?
C70 C69 H69B 110.3 . . ?
C69 C70 H70A 109.8 . . ?
C69 C70 H70B 109.8 . . ?
H70A C70 H70B 108.3 . . ?
C71 C70 C69 109.4(6) . . ?
C71 C70 H70A 109.8 . . ?
C71 C70 H70B 109.8 . . ?
C70 C71 H71A 110.4 . . ?
C70 C71 H71B 110.4 . . ?
C70 C71 C72 106.6(6) . . ?
H71A C71 H71B 108.6 . . ?
C72 C71 H71A 110.4 . . ?
C72 C71 H71B 110.4 . . ?
O6 C72 H72A 110.3 . . ?
O6 C72 H72B 110.3 . . ?
C71 C72 O6 107.3(6) . . ?
C71 C72 H72A 110.3 . . ?
C71 C72 H72B 110.3 . . ?
H72A C72 H72B 108.5 . . ?
O4 C61A H61C 110.0 . . ?
O4 C61A H61D 110.0 . . ?
O4 C61A C62A 108.5(7) . . ?
H61C C61A H61D 108.4 . . ?
C62A C61A H61C 110.0 . . ?
C62A C61A H61D 110.0 . . ?
C61A C62A H62C 111.4 . . ?
C61A C62A H62D 111.4 . . ?
C61A C62A C63A 101.8(8) . . ?
H62C C62A H62D 109.3 . . ?
C63A C62A H62C 111.4 . . ?
C63A C62A H62D 111.4 . . ?
C62A C63A H63C 110.8 . . ?
C62A C63A H63D 110.8 . . ?
H63C C63A H63D 108.9 . . ?
C64A C63A C62A 104.7(7) . . ?
C64A C63A H63C 110.8 . . ?
C64A C63A H63D 110.8 . . ?
O4 C64A C63A 107.2(7) . . ?
O4 C64A H64C 110.3 . . ?
O4 C64A H64D 110.3 . . ?
C63A C64A H64C 110.3 . . ?
C63A C64A H64D 110.3 . . ?
H64C C64A H64D 108.5 . . ?
O5 C65A H65C 109.7 . . ?
O5 C65A H65D 109.7 . . ?
O5 C65A C66A 109.7(6) . . ?
H65C C65A H65D 108.2 . . ?
C66A C65A H65C 109.7 . . ?
C66A C65A H65D 109.7 . . ?
C65A C66A H66C 110.6 . . ?
C65A C66A H66D 110.6 . . ?
H66C C66A H66D 108.8 . . ?
C67A C66A C65A 105.6(6) . . ?
C67A C66A H66C 110.6 . . ?
C67A C66A H66D 110.6 . . ?
C66A C67A H67C 110.7 . . ?
C66A C67A H67D 110.7 . . ?
H67C C67A H67D 108.8 . . ?
C68A C67A C66A 105.4(6) . . ?
C68A C67A H67C 110.7 . . ?
C68A C67A H67D 110.7 . . ?
O5 C68A C67A 108.8(6) . . ?
O5 C68A H68C 109.9 . . ?
O5 C68A H68D 109.9 . . ?
C67A C68A H68C 109.9 . . ?
C67A C68A H68D 109.9 . . ?
H68C C68A H68D 108.3 . . ?

loop_
_geom_bond_atom_site_label_1
_geom_bond_atom_site_label_2
_geom_bond_distance
_geom_bond_site_symmetry_2
_geom_bond_publ_flag
Y1 O1 2.113(3) . ?
Y1 O2 2.112(3) . ?
Y1 O3 2.122(3) . ?
Y1 O4 2.485(4) . ?
Y1 O5 2.488(3) . ?
Y1 O6 2.450(3) . ?
Si1 O1 1.600(3) . ?
Si1 C12 1.893(5) . ?
Si1 C13 1.891(5) . ?
Si1 C19 1.886(5) . ?
Si2 O2 1.594(3) . ?
Si2 C30 1.901(5) . ?
Si2 C31 1.893(5) . ?
Si2 C37 1.881(5) . ?
Si3 O3 1.589(3) . ?
Si3 C48 1.904(5) . ?
Si3 C49 1.867(5) . ?
Si3 C55 1.886(5) . ?
O4 C61 1.436(9) . ?
O4 C64 1.436(10) . ?
O4 C61A 1.441(8) . ?
O4 C64A 1.438(8) . ?
O5 C65 1.433(10) . ?
O5 C68 1.441(10) . ?
O5 C65A 1.432(7) . ?
O5 C68A 1.451(7) . ?
O6 C69 1.423(7) . ?
O6 C72 1.467(7) . ?
C1 C2 1.389(6) . ?
C1 C6 1.402(6) . ?
C1 C7 1.508(6) . ?
C2 H2 0.9300 . ?
C2 C3 1.386(6) . ?
C3 C4 1.384(6) . ?
C3 C25 1.487(6) . ?
C4 H4 0.9300 . ?
C4 C5 1.380(6) . ?
C5 C6 1.390(6) . ?
C5 C43 1.494(6) . ?
C6 H6 0.9300 . ?
C7 C8 1.407(7) . ?
C7 C12 1.414(7) . ?
C8 H8 0.9300 . ?
C8 C9 1.374(8) . ?
C9 H9 0.9300 . ?
C9 C10 1.373(9) . ?
C10 H10 0.9300 . ?
C10 C11 1.389(8) . ?
C11 H11 0.9300 . ?
C11 C12 1.412(7) . ?
C13 C14 1.392(7) . ?
C13 C18 1.392(7) . ?
C14 H14 0.9300 . ?
C14 C15 1.393(9) . ?
C15 H15 0.9300 . ?
C15 C16 1.361(10) . ?
C16 H16 0.9300 . ?
C16 C17 1.359(10) . ?
C17 H17 0.9300 . ?
C17 C18 1.375(9) . ?
C18 H18 0.9300 . ?
C19 C20 1.382(7) . ?
C19 C24 1.401(7) . ?
C20 H20 0.9300 . ?
C20 C21 1.393(8) . ?
C21 H21 0.9300 . ?
C21 C22 1.360(10) . ?
C22 H22 0.9300 . ?
C22 C23 1.360(9) . ?
C23 H23 0.9300 . ?
C23 C24 1.362(7) . ?
C24 H24 0.9300 . ?
C25 C26 1.395(6) . ?
C25 C30 1.410(6) . ?
C26 H26 0.9300 . ?
C26 C27 1.378(7) . ?
C27 H27 0.9300 . ?
C27 C28 1.382(8) . ?
C28 H28 0.9300 . ?
C28 C29 1.397(7) . ?
C29 H29 0.9300 . ?
C29 C30 1.420(6) . ?
C31 C32 1.399(7) . ?
C31 C36 1.387(7) . ?
C32 H32 0.9300 . ?
C32 C33 1.386(8) . ?
C33 H33 0.9300 . ?
C33 C34 1.356(9) . ?
C34 H34 0.9300 . ?
C34 C35 1.363(9) . ?
C35 H35 0.9300 . ?
C35 C36 1.397(7) . ?
C36 H36 0.9300 . ?
C37 C38 1.389(7) . ?
C37 C42 1.397(7) . ?
C38 H38 0.9300 . ?
C38 C39 1.379(8) . ?
C39 H39 0.9300 . ?
C39 C40 1.367(8) . ?
C40 H40 0.9300 . ?
C40 C41 1.374(8) . ?
C41 H41 0.9300 . ?
C41 C42 1.387(8) . ?
C42 H42 0.9300 . ?
C43 C44 1.384(7) . ?
C43 C48 1.413(6) . ?
C44 H44 0.9300 . ?
C44 C45 1.366(7) . ?
C45 H45 0.9300 . ?
C45 C46 1.366(8) . ?
C46 H46 0.9300 . ?
C46 C47 1.390(8) . ?
C47 H47 0.9300 . ?
C47 C48 1.411(6) . ?
C49 C50 1.387(8) . ?
C49 C54 1.409(7) . ?
C50 H50 0.9300 . ?
C50 C51 1.413(8) . ?
C51 H51 0.9300 . ?
C51 C52 1.368(10) . ?
C52 H52 0.9300 . ?
C52 C53 1.328(10) . ?
C53 H53 0.9300 . ?
C53 C54 1.403(9) . ?
C54 H54 0.9300 . ?
C55 C56 1.369(7) . ?
C55 C60 1.383(7) . ?
C56 H56 0.9300 . ?
C56 C57 1.399(8) . ?
C57 H57 0.9300 . ?
C57 C58 1.350(10) . ?
C58 H58 0.9300 . ?
C58 C59 1.376(10) . ?
C59 H59 0.9300 . ?
C59 C60 1.385(8) . ?
C60 H60 0.9300 . ?
C61 H61A 0.9700 . ?
C61 H61B 0.9700 . ?
C61 C62 1.531(10) . ?
C62 H62A 0.9700 . ?
C62 H62B 0.9700 . ?
C62 C63 1.556(10) . ?
C63 H63A 0.9700 . ?
C63 H63B 0.9700 . ?
C63 C64 1.553(10) . ?
C64 H64A 0.9700 . ?
C64 H64B 0.9700 . ?
C65 H65A 0.9700 . ?
C65 H65B 0.9700 . ?
C65 C66 1.534(10) . ?
C66 H66A 0.9700 . ?
C66 H66B 0.9700 . ?
C66 C67 1.532(10) . ?
C67 H67A 0.9700 . ?
C67 H67B 0.9700 . ?
C67 C68 1.534(10) . ?
C68 H68A 0.9700 . ?
C68 H68B 0.9700 . ?
C69 H69A 0.9700 . ?
C69 H69B 0.9700 . ?
C69 C70 1.441(10) . ?
C70 H70A 0.9700 . ?
C70 H70B 0.9700 . ?
C70 C71 1.424(10) . ?
C71 H71A 0.9700 . ?
C71 H71B 0.9700 . ?
C71 C72 1.458(9) . ?
C72 H72A 0.9700 . ?
C72 H72B 0.9700 . ?
C61A H61C 0.9700 . ?
C61A H61D 0.9700 . ?
C61A C62A 1.491(9) . ?
C62A H62C 0.9700 . ?
C62A H62D 0.9700 . ?
C62A C63A 1.573(9) . ?
C63A H63C 0.9700 . ?
C63A H63D 0.9700 . ?
C63A C64A 1.535(8) . ?
C64A H64C 0.9700 . ?
C64A H64D 0.9700 . ?
C65A H65C 0.9700 . ?
C65A H65D 0.9700 . ?
C65A C66A 1.500(8) . ?
C66A H66C 0.9700 . ?
C66A H66D 0.9700 . ?
C66A C67A 1.490(8) . ?
C67A H67C 0.9700 . ?
C67A H67D 0.9700 . ?
C67A C68A 1.490(8) . ?
C68A H68C 0.9700 . ?
C68A H68D 0.9700 . ?

loop_
_geom_torsion_atom_site_label_1
_geom_torsion_atom_site_label_2
_geom_torsion_atom_site_label_3
_geom_torsion_atom_site_label_4
_geom_torsion
_geom_torsion_site_symmetry_1
_geom_torsion_site_symmetry_2
_geom_torsion_site_symmetry_3
_geom_torsion_site_symmetry_4
_geom_torsion_publ_flag
Y1 O4 C61 C62 171.2(17) . . . . ?
Y1 O4 C64 C63 -152.2(14) . . . . ?
Y1 O4 C61A C62A 141.2(9) . . . . ?
Y1 O4 C64A C63A -158.6(9) . . . . ?
Y1 O5 C65 C66 -168(2) . . . . ?
Y1 O5 C68 C67 169.2(17) . . . . ?
Y1 O5 C65A C66A 170.9(7) . . . . ?
Y1 O5 C68A C67A -174.8(6) . . . . ?
Y1 O6 C69 C70 175.6(5) . . . . ?
Y1 O6 C72 C71 -172.8(5) . . . . ?
Si1 C13 C14 C15 -174.7(5) . . . . ?
Si1 C13 C18 C17 174.2(5) . . . . ?
Si1 C19 C20 C21 178.3(5) . . . . ?
Si1 C19 C24 C23 -178.3(4) . . . . ?
Si2 C31 C32 C33 -171.8(5) . . . . ?
Si2 C31 C36 C35 171.3(4) . . . . ?
Si2 C37 C38 C39 177.7(5) . . . . ?
Si2 C37 C42 C41 -176.2(4) . . . . ?
Si3 C49 C50 C51 -176.5(5) . . . . ?
Si3 C49 C54 C53 177.4(5) . . . . ?
Si3 C55 C56 C57 -174.9(5) . . . . ?
Si3 C55 C60 C59 172.9(5) . . . . ?
O1 Si1 C12 C7 39.4(5) . . . . ?
O1 Si1 C12 C11 -135.2(4) . . . . ?
O1 Si1 C13 C14 74.6(5) . . . . ?
O1 Si1 C13 C18 -98.8(5) . . . . ?
O1 Si1 C19 C20 -173.8(4) . . . . ?
O1 Si1 C19 C24 4.1(5) . . . . ?
O2 Si2 C31 C32 76.9(5) . . . . ?
O2 Si2 C31 C36 -94.1(4) . . . . ?
O2 Si2 C37 C38 170.5(4) . . . . ?
O2 Si2 C37 C42 -11.6(4) . . . . ?
O3 Si3 C49 C50 -12.0(5) . . . . ?
O3 Si3 C49 C54 171.3(4) . . . . ?
O3 Si3 C55 C56 72.1(5) . . . . ?
O3 Si3 C55 C60 -100.6(5) . . . . ?
O4 C61 C62 C63 -20(3) . . . . ?
O4 C61A C62A C63A 29.2(17) . . . . ?
O5 C65 C66 C67 5(4) . . . . ?
O5 C65A C66A C67A -7.1(13) . . . . ?
O6 C69 C70 C71 -13.5(10) . . . . ?
C1 C2 C3 C4 -4.5(6) . . . . ?
C1 C2 C3 C25 178.7(4) . . . . ?
C1 C7 C8 C9 179.2(5) . . . . ?
C1 C7 C12 Si1 7.4(6) . . . . ?
C1 C7 C12 C11 -177.9(4) . . . . ?
C2 C1 C6 C5 -1.5(6) . . . . ?
C2 C1 C7 C8 -128.2(5) . . . . ?
C2 C1 C7 C12 52.5(6) . . . . ?
C2 C3 C4 C5 2.6(6) . . . . ?
C2 C3 C25 C26 57.3(6) . . . . ?
C2 C3 C25 C30 -125.7(5) . . . . ?
C3 C4 C5 C6 -0.3(6) . . . . ?
C3 C4 C5 C43 -175.5(4) . . . . ?
C3 C25 C26 C27 175.9(5) . . . . ?
C3 C25 C30 Si2 6.4(7) . . . . ?
C3 C25 C30 C29 -175.7(4) . . . . ?
C4 C3 C25 C26 -119.4(5) . . . . ?
C4 C3 C25 C30 57.6(6) . . . . ?
C4 C5 C6 C1 -0.3(6) . . . . ?
C4 C5 C43 C44 54.0(6) . . . . ?
C4 C5 C43 C48 -127.0(5) . . . . ?
C5 C43 C44 C45 176.0(5) . . . . ?
C5 C43 C48 Si3 5.1(6) . . . . ?
C5 C43 C48 C47 -176.7(4) . . . . ?
C6 C1 C2 C3 4.0(6) . . . . ?
C6 C1 C7 C8 49.4(6) . . . . ?
C6 C1 C7 C12 -129.9(5) . . . . ?
C6 C5 C43 C44 -121.2(5) . . . . ?
C6 C5 C43 C48 57.8(6) . . . . ?
C7 C1 C2 C3 -178.4(4) . . . . ?
C7 C1 C6 C5 -179.2(4) . . . . ?
C7 C8 C9 C10 -0.5(10) . . . . ?
C8 C7 C12 Si1 -171.9(4) . . . . ?
C8 C7 C12 C11 2.8(7) . . . . ?
C8 C9 C10 C11 1.0(11) . . . . ?
C9 C10 C11 C12 0.4(10) . . . . ?
C10 C11 C12 Si1 172.6(5) . . . . ?
C10 C11 C12 C7 -2.4(8) . . . . ?
C12 Si1 C13 C14 -49.0(5) . . . . ?
C12 Si1 C13 C18 137.6(4) . . . . ?
C12 Si1 C19 C20 -49.1(5) . . . . ?
C12 Si1 C19 C24 128.9(4) . . . . ?
C12 C7 C8 C9 -1.5(8) . . . . ?
C13 Si1 C12 C7 161.5(4) . . . . ?
C13 Si1 C12 C11 -13.1(5) . . . . ?
C13 Si1 C19 C20 66.4(5) . . . . ?
C13 Si1 C19 C24 -115.7(4) . . . . ?
C13 C14 C15 C16 1.2(11) . . . . ?
C14 C13 C18 C17 0.3(9) . . . . ?
C14 C15 C16 C17 -0.5(13) . . . . ?
C15 C16 C17 C18 -0.3(13) . . . . ?
C16 C17 C18 C13 0.4(11) . . . . ?
C18 C13 C14 C15 -1.1(9) . . . . ?
C19 Si1 C12 C7 -85.5(4) . . . . ?
C19 Si1 C12 C11 100.0(4) . . . . ?
C19 Si1 C13 C14 -163.9(5) . . . . ?
C19 Si1 C13 C18 22.8(5) . . . . ?
C19 C20 C21 C22 -0.5(10) . . . . ?
C20 C19 C24 C23 -0.2(8) . . . . ?
C20 C21 C22 C23 0.6(10) . . . . ?
C21 C22 C23 C24 -0.6(10) . . . . ?
C22 C23 C24 C19 0.4(9) . . . . ?
C24 C19 C20 C21 0.3(8) . . . . ?
C25 C3 C4 C5 179.4(4) . . . . ?
C25 C26 C27 C28 -0.2(9) . . . . ?
C26 C25 C30 Si2 -176.7(4) . . . . ?
C26 C25 C30 C29 1.3(7) . . . . ?
C26 C27 C28 C29 1.5(9) . . . . ?
C27 C28 C29 C30 -1.4(9) . . . . ?
C28 C29 C30 Si2 178.1(5) . . . . ?
C28 C29 C30 C25 0.0(8) . . . . ?
C30 Si2 C31 C32 -46.8(5) . . . . ?
C30 Si2 C31 C36 142.2(4) . . . . ?
C30 Si2 C37 C38 -63.6(5) . . . . ?
C30 Si2 C37 C42 114.3(4) . . . . ?
C30 C25 C26 C27 -1.2(8) . . . . ?
C31 Si2 C37 C38 51.4(5) . . . . ?
C31 Si2 C37 C42 -130.7(4) . . . . ?
C31 C32 C33 C34 0.2(11) . . . . ?
C32 C31 C36 C35 -0.2(8) . . . . ?
C32 C33 C34 C35 0.5(11) . . . . ?
C33 C34 C35 C36 -1.0(11) . . . . ?
C34 C35 C36 C31 0.9(9) . . . . ?
C36 C31 C32 C33 -0.3(9) . . . . ?
C37 Si2 C31 C32 -162.3(5) . . . . ?
C37 Si2 C31 C36 26.7(5) . . . . ?
C37 C38 C39 C40 -0.9(9) . . . . ?
C38 C37 C42 C41 1.8(8) . . . . ?
C38 C39 C40 C41 0.7(10) . . . . ?
C39 C40 C41 C42 0.8(10) . . . . ?
C40 C41 C42 C37 -2.1(9) . . . . ?
C42 C37 C38 C39 -0.3(8) . . . . ?
C43 C5 C6 C1 175.1(4) . . . . ?
C43 C44 C45 C46 1.3(8) . . . . ?
C44 C43 C48 Si3 -176.0(4) . . . . ?
C44 C43 C48 C47 2.2(7) . . . . ?
C44 C45 C46 C47 1.1(9) . . . . ?
C45 C46 C47 C48 -1.7(8) . . . . ?
C46 C47 C48 Si3 178.4(4) . . . . ?
C46 C47 C48 C43 0.0(7) . . . . ?
C48 Si3 C49 C50 113.7(4) . . . . ?
C48 Si3 C49 C54 -63.0(5) . . . . ?
C48 Si3 C55 C56 -51.4(5) . . . . ?
C48 Si3 C55 C60 136.0(5) . . . . ?
C48 C43 C44 C45 -2.9(7) . . . . ?
C49 Si3 C55 C56 -167.0(4) . . . . ?
C49 Si3 C55 C60 20.4(5) . . . . ?
C49 C50 C51 C52 -0.3(10) . . . . ?
C50 C49 C54 C53 0.5(9) . . . . ?
C50 C51 C52 C53 -0.8(11) . . . . ?
C51 C52 C53 C54 1.7(12) . . . . ?
C52 C53 C54 C49 -1.6(11) . . . . ?
C54 C49 C50 C51 0.4(8) . . . . ?
C55 Si3 C49 C50 -132.5(4) . . . . ?
C55 Si3 C49 C54 50.8(5) . . . . ?
C55 C56 C57 C58 3.8(11) . . . . ?
C56 C55 C60 C59 0.0(9) . . . . ?
C56 C57 C58 C59 -4.1(12) . . . . ?
C57 C58 C59 C60 2.5(12) . . . . ?
C58 C59 C60 C55 -0.4(11) . . . . ?
C60 C55 C56 C57 -1.7(9) . . . . ?
C61 O4 C64 C63 15(3) . . . . ?
C61 C62 C63 C64 27(3) . . . . ?
C62 C63 C64 O4 -26(3) . . . . ?
C64 O4 C61 C62 3(4) . . . . ?
C65 O5 C68 C67 18(3) . . . . ?
C65 C66 C67 C68 6(4) . . . . ?
C66 C67 C68 O5 -15(3) . . . . ?
C68 O5 C65 C66 -15(4) . . . . ?
C69 O6 C72 C71 -14.0(8) . . . . ?
C69 C70 C71 C72 4.7(11) . . . . ?
C70 C71 C72 O6 5.7(9) . . . . ?
C72 O6 C69 C70 16.7(8) . . . . ?
C61A O4 C64A C63A 6.7(17) . . . . ?
C61A C62A C63A C64A -24.2(17) . . . . ?
C62A C63A C64A O4 11.5(18) . . . . ?
C64A O4 C61A C62A -23.6(17) . . . . ?
C65A O5 C68A C67A -23.4(13) . . . . ?
C65A C66A C67A C68A -7.1(13) . . . . ?
C66A C67A C68A O5 19.0(13) . . . . ?
C68A O5 C65A C66A 18.7(12) . . . . ?

loop_
_smtbx_masks_void_nr
_smtbx_masks_void_average_x
_smtbx_masks_void_average_y
_smtbx_masks_void_average_z
_smtbx_masks_void_volume
_smtbx_masks_void_count_electrons
_smtbx_masks_void_content
1 -0.080 0.000 -0.080 918.5 186.2 '4 C7H8'
